data_7051992
loop_
_publ_author_name
'Billing, David G.'
'Lemmerer, Andreas'

_publ_section_title
;
 Synthesis, characterization and phase transitions of the
 inorganic--organic layered perovskite-type hybrids [(CnH2n+1NH3)2PbI4]
 (n = 12, 14, 16 and 18)
;
_journal_issue 10
_journal_name_full 'New Journal of Chemistry'
_journal_page_first 1736
_journal_paper_doi 10.1039/b805417g
_journal_volume 32
_journal_year 2008
_chemical_formula_moiety '2(C14 H32 N), I4 Pb'
_chemical_formula_sum 'C28 H64 I4 N2 Pb'
_chemical_formula_weight 1143.6
_chemical_name_systematic
;
bis(tetradecylammonium)tetraiodoplumbate(II)
;
_space_group_IT_number 61
_symmetry_cell_setting orthorhombic
_symmetry_space_group_name_Hall '-P 2ac 2ab'
_symmetry_space_group_name_H-M 'P b c a'
_atom_sites_solution_hydrogens geom
_atom_sites_solution_primary direct
_atom_sites_solution_secondary difmap
_audit_conform_dict_location ftp://ftp.iucr.org/pub/cif_core.dic
_audit_conform_dict_name cif_core.dic
_audit_conform_dict_version 2.3
_audit_creation_date 2007-08-31T15:14:26-00:00
_audit_creation_method 'WinGX routine CIF_UPDATE'
_cell_angle_alpha 90
_cell_angle_beta 90
_cell_angle_gamma 90
_cell_formula_units_Z 4
_cell_length_a 8.84740(10)
_cell_length_b 8.51670(10)
_cell_length_c 54.1561(7)
_cell_measurement_reflns_used 8486
_cell_measurement_temperature 293(2)
_cell_measurement_theta_max 27.79
_cell_measurement_theta_min 2.75
_cell_volume 4080.70(8)
_computing_cell_refinement 'SAINT-Plus (Bruker, 2004)'
_computing_data_collection 'APEX2 (Bruker, 2005)'
_computing_data_reduction 'SAINT-Plus and XPREP (Bruker 2004)'
_computing_molecular_graphics
;
Ortep-3 for Windows (Farrugia, 1997) and DIAMOND (Brandenburg, 1999)
;
_computing_publication_material
;
WinGX publication routines (Farrugia, 1999) and PLATON (Spek, 2002)
;
_computing_structure_refinement 'SHELXL-97 (Sheldrick, 1997)'
_computing_structure_solution 'SHELXS-97 (Sheldrick, 1997a)'
_diffrn_ambient_temperature 293(2)
_diffrn_measured_fraction_theta_full 1
_diffrn_measured_fraction_theta_max 1
_diffrn_measurement_device_type 'Bruker APEX II CCD area detector'
_diffrn_measurement_method '\w scans'
_diffrn_radiation_monochromator graphite
_diffrn_radiation_type MoK\a
_diffrn_radiation_wavelength 0.71073
_diffrn_reflns_av_R_equivalents 0.051
_diffrn_reflns_av_unetI/netI 0.0288
_diffrn_reflns_limit_h_max 10
_diffrn_reflns_limit_h_min -10
_diffrn_reflns_limit_k_max 10
_diffrn_reflns_limit_k_min -10
_diffrn_reflns_limit_l_max 65
_diffrn_reflns_limit_l_min -57
_diffrn_reflns_number 25519
_diffrn_reflns_theta_full 25.5
_diffrn_reflns_theta_max 25.5
_diffrn_reflns_theta_min 1.5
_diffrn_standards_number 0
_exptl_absorpt_coefficient_mu 7.177
_exptl_absorpt_correction_T_max 0.9279
_exptl_absorpt_correction_T_min 0.1586
_exptl_absorpt_correction_type integration
_exptl_crystal_colour yellow
_exptl_crystal_density_diffrn 1.861
_exptl_crystal_density_meas 0
_exptl_crystal_density_method 'not measured'
_exptl_crystal_description plate
_exptl_crystal_F_000 2160
_exptl_crystal_size_max 0.44
_exptl_crystal_size_mid 0.3
_exptl_crystal_size_min 0.01
_refine_diff_density_max 1.067
_refine_diff_density_min -1.822
_refine_diff_density_rms 0.149
_refine_ls_extinction_method none
_refine_ls_goodness_of_fit_ref 1.252
_refine_ls_hydrogen_treatment constr
_refine_ls_matrix_type full
_refine_ls_number_parameters 160
_refine_ls_number_reflns 3803
_refine_ls_number_restraints 136
_refine_ls_restrained_S_all 1.247
_refine_ls_R_factor_all 0.0678
_refine_ls_R_factor_gt 0.054
_refine_ls_shift/su_max 0.002
_refine_ls_shift/su_mean 0
_refine_ls_structure_factor_coef Fsqd
_refine_ls_weighting_details 'calc w=1/[\s^2^(Fo^2^)+(0.0142P)^2^+48.1346P] where P=(Fo^2^+2Fc^2^)/3'
_refine_ls_weighting_scheme calc
_refine_ls_wR_factor_gt 0.111
_refine_ls_wR_factor_ref 0.1147
_reflns_number_gt 3005
_reflns_number_total 3803
_reflns_threshold_expression >2sigma(I)
_cod_data_source_file b805417g.txt
_cod_data_source_block 2a
_cod_depositor_comments
;
The following automatic conversions were performed:
'_symmetry_cell_setting' value 'Orthorhombic' changed to 'orthorhombic'
according to '/home/saulius/struct/CIF-dictionaries/cif_core.dic'
dictionary named 'cif_core.dic' version 2.4.1 from 2010-06-29.

Automatic conversion script
Id: cif_fix_enum 1527 2010-12-29 10:47:43Z saulius 
;
_cod_original_sg_symbol_H-M Pbca
_cod_database_code 7051992

loop_
_symmetry_equiv_pos_as_xyz
'x, y, z'
'-x+1/2, -y, z+1/2'
'x+1/2, -y+1/2, -z'
'-x, y+1/2, -z+1/2'
'-x, -y, -z'
'x-1/2, y, -z-1/2'
'-x-1/2, y-1/2, z'
'x, -y-1/2, z-1/2'

loop_
_atom_site_label
_atom_site_type_symbol
_atom_site_fract_x
_atom_site_fract_y
_atom_site_fract_z
_atom_site_U_iso_or_equiv
_atom_site_adp_type
_atom_site_occupancy
_atom_site_symmetry_multiplicity
_atom_site_calc_flag
_atom_site_refinement_flags
_atom_site_disorder_assembly
_atom_site_disorder_group
C1 C 1.009(3) 0.529(3) 0.9276(4) 0.174(7) Uani 1 1 d DU . .
H1D H 0.9928 0.6392 0.9311 0.209 Uiso 1 1 calc R . .
H1E H 1.0977 0.5198 0.9171 0.209 Uiso 1 1 calc R . .
C2 C 0.876(2) 0.464(2) 0.9146(2) 0.169(6) Uani 1 1 d DU . .
H2A H 0.789 0.4676 0.9254 0.202 Uiso 1 1 calc R . .
H2B H 0.895 0.3554 0.9103 0.202 Uiso 1 1 calc R . .
C3 C 0.844(2) 0.5594(19) 0.89120(18) 0.131(5) Uani 1 1 d DU . .
H3A H 0.736 0.5756 0.8898 0.157 Uiso 1 1 calc R . .
H3B H 0.8915 0.6616 0.8927 0.157 Uiso 1 1 calc R . .
C4 C 0.9010(19) 0.4809(18) 0.86789(17) 0.108(4) Uani 1 1 d DU . .
H4A H 0.8662 0.3728 0.8677 0.13 Uiso 1 1 calc R . .
H4B H 1.0106 0.4793 0.8682 0.13 Uiso 1 1 calc R . .
C5 C 0.8490(17) 0.5616(16) 0.84435(16) 0.090(4) Uani 1 1 d DU . .
H5A H 0.7398 0.5709 0.8447 0.108 Uiso 1 1 calc R . .
H5B H 0.8907 0.6669 0.8439 0.108 Uiso 1 1 calc R . .
C6 C 0.8951(17) 0.4759(15) 0.82099(16) 0.087(4) Uani 1 1 d DU . .
H6A H 0.8484 0.3729 0.8209 0.104 Uiso 1 1 calc R . .
H6B H 1.0038 0.4611 0.8211 0.104 Uiso 1 1 calc R . .
C7 C 0.8507(17) 0.5624(15) 0.79749(15) 0.082(3) Uani 1 1 d DU . .
H7A H 0.7422 0.5782 0.7975 0.099 Uiso 1 1 calc R . .
H7B H 0.8983 0.665 0.7975 0.099 Uiso 1 1 calc R . .
C8 C 0.8950(17) 0.4768(15) 0.77401(16) 0.086(4) Uani 1 1 d DU . .
H8A H 1.0035 0.46 0.7741 0.103 Uiso 1 1 calc R . .
H8B H 0.8468 0.3745 0.7739 0.103 Uiso 1 1 calc R . .
C9 C 0.8525(17) 0.5627(15) 0.75049(16) 0.086(4) Uani 1 1 d DU . .
H9A H 0.7444 0.5816 0.7506 0.103 Uiso 1 1 calc R . .
H9B H 0.9026 0.664 0.7504 0.103 Uiso 1 1 calc R . .
C10 C 0.8935(18) 0.4755(15) 0.72703(16) 0.090(4) Uani 1 1 d DU . .
H10A H 1.0012 0.4541 0.7271 0.108 Uiso 1 1 calc R . .
H10B H 0.8411 0.3755 0.7269 0.108 Uiso 1 1 calc R . .
C11 C 0.8545(18) 0.5643(16) 0.70367(16) 0.091(4) Uani 1 1 d DU . .
H11A H 0.7471 0.5871 0.7037 0.109 Uiso 1 1 calc R . .
H11B H 0.9079 0.6638 0.7038 0.109 Uiso 1 1 calc R . .
C12 C 0.8929(19) 0.4780(17) 0.68008(16) 0.099(4) Uani 1 1 d DU . .
H12A H 1.0006 0.4566 0.6799 0.118 Uiso 1 1 calc R . .
H12B H 0.8406 0.3778 0.6801 0.118 Uiso 1 1 calc R . .
C13 C 0.852(2) 0.5663(18) 0.65682(18) 0.108(5) Uani 1 1 d DU . .
H13A H 0.9051 0.6657 0.6567 0.13 Uiso 1 1 calc R . .
H13B H 0.7441 0.5891 0.6571 0.13 Uiso 1 1 calc R . .
C14 C 0.889(2) 0.477(2) 0.6333(2) 0.138(7) Uani 1 1 d DU . .
H14A H 0.8617 0.5397 0.6193 0.207 Uiso 1 1 calc R . .
H14B H 0.8325 0.3805 0.633 0.207 Uiso 1 1 calc R . .
H14C H 0.9948 0.4545 0.6329 0.207 Uiso 1 1 calc R . .
N1 N 1.0349(14) 0.4428(14) 0.9509(2) 0.089(4) Uani 1 1 d U . .
H1A H 1.1138 0.484 0.9587 0.134 Uiso 1 1 calc R . .
H1B H 1.0531 0.3422 0.9475 0.134 Uiso 1 1 calc R . .
H1C H 0.9531 0.4503 0.9604 0.134 Uiso 1 1 calc R . .
I1 I 1.06748(11) 1.01925(11) 0.942095(15) 0.0754(3) Uani 1 1 d . . .
I2 I 0.70002(9) 1.19683(9) 0.990249(17) 0.0665(2) Uani 1 1 d . . .
Pb1 Pb 1 1 1 0.04475(16) Uani 1 2 d S . .

loop_
_atom_site_aniso_label
_atom_site_aniso_U_11
_atom_site_aniso_U_22
_atom_site_aniso_U_33
_atom_site_aniso_U_23
_atom_site_aniso_U_13
_atom_site_aniso_U_12
C1 0.235(17) 0.169(15) 0.119(11) 0.044(10) -0.084(10) 0.012(14)
C2 0.243(15) 0.189(14) 0.075(6) 0.027(9) -0.057(8) -0.010(13)
C3 0.186(13) 0.148(12) 0.059(5) 0.008(7) -0.035(7) -0.006(11)
C4 0.125(11) 0.128(11) 0.072(5) 0.015(7) -0.027(7) -0.003(10)
C5 0.104(9) 0.106(9) 0.060(4) 0.006(6) -0.014(7) -0.002(8)
C6 0.095(9) 0.101(9) 0.065(4) 0.006(6) -0.008(6) -0.006(8)
C7 0.094(9) 0.093(8) 0.060(4) 0.004(5) -0.003(6) -0.006(7)
C8 0.096(9) 0.099(9) 0.061(4) 0.004(5) 0.000(6) -0.008(8)
C9 0.098(9) 0.099(8) 0.059(4) 0.000(6) -0.002(7) -0.003(8)
C10 0.103(9) 0.108(9) 0.059(4) 0.003(6) 0.003(7) -0.001(8)
C11 0.101(9) 0.113(10) 0.059(4) 0.005(6) -0.002(7) -0.009(8)
C12 0.111(10) 0.128(10) 0.057(4) 0.001(6) 0.000(7) -0.015(9)
C13 0.126(11) 0.138(12) 0.060(5) 0.005(7) -0.002(8) -0.011(10)
C14 0.154(16) 0.204(19) 0.056(5) -0.012(9) 0.003(10) -0.013(16)
N1 0.102(9) 0.081(8) 0.085(7) 0.007(6) -0.019(6) 0.012(7)
I1 0.0896(6) 0.0860(6) 0.0506(5) -0.0024(4) 0.0070(4) 0.0023(5)
I2 0.0567(4) 0.0507(4) 0.0920(6) 0.0047(4) 0.0061(4) 0.0229(4)
Pb1 0.0414(3) 0.0401(3) 0.0528(3) 0.0002(3) 0.0035(3) -0.0016(2)

loop_
_atom_type_symbol
_atom_type_description
_atom_type_scat_dispersion_real
_atom_type_scat_dispersion_imag
_atom_type_scat_source
C C 0.0033 0.0016 'International Tables Vol C Tables 4.2.6.8 and 6.1.1.4'
H H 0 0 'International Tables Vol C Tables 4.2.6.8 and 6.1.1.4'
N N 0.0061 0.0033 'International Tables Vol C Tables 4.2.6.8 and 6.1.1.4'
I I -0.4742 1.8119 'International Tables Vol C Tables 4.2.6.8 and 6.1.1.4'
Pb Pb -3.3944 10.1111 'International Tables Vol C Tables 4.2.6.8 and 6.1.1.4'

loop_
_exptl_crystal_face_index_h
_exptl_crystal_face_index_k
_exptl_crystal_face_index_l
_exptl_crystal_face_perp_dist
0 0 -1 0.005
0 0 1 0.005
-1 0 0 0.15
1 0 0 0.15
0 -1 0 0.22
0 1 0 0.22

loop_
_geom_angle_atom_site_label_1
_geom_angle_atom_site_label_2
_geom_angle_atom_site_label_3
_geom_angle
_geom_angle_site_symmetry_1
_geom_angle_site_symmetry_3
_geom_angle_publ_flag
C2 C1 N1 110.1(14) . . ?
C2 C1 H1D 109.6 . . ?
N1 C1 H1D 109.6 . . ?
C2 C1 H1E 109.6 . . ?
N1 C1 H1E 109.6 . . ?
H1D C1 H1E 108.2 . . ?
C1 C2 C3 110.1(12) . . ?
C1 C2 H2A 109.6 . . ?
C3 C2 H2A 109.6 . . ?
C1 C2 H2B 109.6 . . ?
C3 C2 H2B 109.6 . . ?
H2A C2 H2B 108.2 . . ?
C4 C3 C2 113.2(11) . . ?
C4 C3 H3A 108.9 . . ?
C2 C3 H3A 108.9 . . ?
C4 C3 H3B 108.9 . . ?
C2 C3 H3B 108.9 . . ?
H3A C3 H3B 107.7 . . ?
C3 C4 C5 113.5(9) . . ?
C3 C4 H4A 108.9 . . ?
C5 C4 H4A 108.9 . . ?
C3 C4 H4B 108.9 . . ?
C5 C4 H4B 108.9 . . ?
H4A C4 H4B 107.7 . . ?
C6 C5 C4 113.6(9) . . ?
C6 C5 H5A 108.8 . . ?
C4 C5 H5A 108.8 . . ?
C6 C5 H5B 108.8 . . ?
C4 C5 H5B 108.8 . . ?
H5A C5 H5B 107.7 . . ?
C5 C6 C7 113.3(9) . . ?
C5 C6 H6A 108.9 . . ?
C7 C6 H6A 108.9 . . ?
C5 C6 H6B 108.9 . . ?
C7 C6 H6B 108.9 . . ?
H6A C6 H6B 107.7 . . ?
C8 C7 C6 113.7(9) . . ?
C8 C7 H7A 108.8 . . ?
C6 C7 H7A 108.8 . . ?
C8 C7 H7B 108.8 . . ?
C6 C7 H7B 108.8 . . ?
H7A C7 H7B 107.7 . . ?
C9 C8 C7 114.1(9) . . ?
C9 C8 H8A 108.7 . . ?
C7 C8 H8A 108.7 . . ?
C9 C8 H8B 108.7 . . ?
C7 C8 H8B 108.7 . . ?
H8A C8 H8B 107.6 . . ?
C10 C9 C8 114.1(8) . . ?
C10 C9 H9A 108.7 . . ?
C8 C9 H9A 108.7 . . ?
C10 C9 H9B 108.7 . . ?
C8 C9 H9B 108.7 . . ?
H9A C9 H9B 107.6 . . ?
C11 C10 C9 113.7(9) . . ?
C11 C10 H10A 108.8 . . ?
C9 C10 H10A 108.8 . . ?
C11 C10 H10B 108.8 . . ?
C9 C10 H10B 108.8 . . ?
H10A C10 H10B 107.7 . . ?
C12 C11 C10 114.3(9) . . ?
C12 C11 H11A 108.7 . . ?
C10 C11 H11A 108.7 . . ?
C12 C11 H11B 108.7 . . ?
C10 C11 H11B 108.7 . . ?
H11A C11 H11B 107.6 . . ?
C13 C12 C11 114.0(9) . . ?
C13 C12 H12A 108.7 . . ?
C11 C12 H12A 108.7 . . ?
C13 C12 H12B 108.7 . . ?
C11 C12 H12B 108.7 . . ?
H12A C12 H12B 107.6 . . ?
C12 C13 C14 113.4(10) . . ?
C12 C13 H13A 108.9 . . ?
C14 C13 H13A 108.9 . . ?
C12 C13 H13B 108.9 . . ?
C14 C13 H13B 108.9 . . ?
H13A C13 H13B 107.7 . . ?
C13 C14 H14A 109.5 . . ?
C13 C14 H14B 109.5 . . ?
H14A C14 H14B 109.5 . . ?
C13 C14 H14C 109.5 . . ?
H14A C14 H14C 109.5 . . ?
H14B C14 H14C 109.5 . . ?
C1 N1 H1A 109.5 . . ?
C1 N1 H1B 109.5 . . ?
H1A N1 H1B 109.5 . . ?
C1 N1 H1C 109.5 . . ?
H1A N1 H1C 109.5 . . ?
H1B N1 H1C 109.5 . . ?
Pb1 I2 Pb1 149.94(3) 3_477 . ?
I2 Pb1 I2 180 3_577 7_755 ?
I2 Pb1 I2 93.673(7) 3_577 . ?
I2 Pb1 I2 86.327(7) 7_755 . ?
I2 Pb1 I2 86.327(7) 3_577 5_777 ?
I2 Pb1 I2 93.673(7) 7_755 5_777 ?
I2 Pb1 I2 180.00(3) . 5_777 ?
I2 Pb1 I1 90.99(2) 3_577 . ?
I2 Pb1 I1 89.01(2) 7_755 . ?
I2 Pb1 I1 88.05(2) . . ?
I2 Pb1 I1 91.95(2) 5_777 . ?
I2 Pb1 I1 89.01(2) 3_577 5_777 ?
I2 Pb1 I1 90.99(2) 7_755 5_777 ?
I2 Pb1 I1 91.95(2) . 5_777 ?
I2 Pb1 I1 88.05(2) 5_777 5_777 ?
I1 Pb1 I1 180.0000(10) . 5_777 ?

loop_
_geom_bond_atom_site_label_1
_geom_bond_atom_site_label_2
_geom_bond_distance
_geom_bond_site_symmetry_2
_geom_bond_publ_flag
C1 C2 1.475(10) . ?
C1 N1 1.477(19) . ?
C1 H1D 0.97 . ?
C1 H1E 0.97 . ?
C2 C3 1.532(9) . ?
C2 H2A 0.97 . ?
C2 H2B 0.97 . ?
C3 C4 1.515(9) . ?
C3 H3A 0.97 . ?
C3 H3B 0.97 . ?
C4 C5 1.520(9) . ?
C4 H4A 0.97 . ?
C4 H4B 0.97 . ?
C5 C6 1.516(9) . ?
C5 H5A 0.97 . ?
C5 H5B 0.97 . ?
C6 C7 1.522(9) . ?
C6 H6A 0.97 . ?
C6 H6B 0.97 . ?
C7 C8 1.517(9) . ?
C7 H7A 0.97 . ?
C7 H7B 0.97 . ?
C8 C9 1.517(9) . ?
C8 H8A 0.97 . ?
C8 H8B 0.97 . ?
C9 C10 1.516(9) . ?
C9 H9A 0.97 . ?
C9 H9B 0.97 . ?
C10 C11 1.513(9) . ?
C10 H10A 0.97 . ?
C10 H10B 0.97 . ?
C11 C12 1.513(9) . ?
C11 H11A 0.97 . ?
C11 H11B 0.97 . ?
C12 C13 1.512(9) . ?
C12 H12A 0.97 . ?
C12 H12B 0.97 . ?
C13 C14 1.517(9) . ?
C13 H13A 0.97 . ?
C13 H13B 0.97 . ?
C14 H14A 0.96 . ?
C14 H14B 0.96 . ?
C14 H14C 0.96 . ?
N1 H1A 0.89 . ?
N1 H1B 0.89 . ?
N1 H1C 0.89 . ?
I1 Pb1 3.1965(8) . ?
I2 Pb1 3.1745(7) 3_477 ?
I2 Pb1 3.1832(7) . ?
Pb1 I2 3.1745(7) 3_577 ?
Pb1 I2 3.1745(7) 7_755 ?
Pb1 I2 3.1832(7) 5_777 ?
Pb1 I1 3.1965(8) 5_777 ?

loop_
_geom_hbond_atom_site_label_D
_geom_hbond_atom_site_label_H
_geom_hbond_atom_site_label_A
_geom_hbond_distance_DH
_geom_hbond_distance_HA
_geom_hbond_distance_DA
_geom_hbond_angle_DHA
_geom_hbond_site_symmetry_A
N1 H1A I1 0.89 2.98 3.609(13) 130 7_855
N1 H1B I1 0.89 2.77 3.650(12) 170 1_545
N1 H1C I2 0.89 2.98 3.681(12) 137 7_755

loop_
_geom_torsion_atom_site_label_1
_geom_torsion_atom_site_label_2
_geom_torsion_atom_site_label_3
_geom_torsion_atom_site_label_4
_geom_torsion
_geom_torsion_site_symmetry_1
_geom_torsion_site_symmetry_2
_geom_torsion_site_symmetry_3
_geom_torsion_site_symmetry_4
_geom_torsion_publ_flag
N1 C1 C2 C3 176.7(16) . . . . ?
C1 C2 C3 C4 101(2) . . . . ?
C2 C3 C4 C5 171.2(14) . . . . ?
C3 C4 C5 C6 -175.4(15) . . . . ?
C4 C5 C6 C7 -176.6(14) . . . . ?
C5 C6 C7 C8 -179.4(13) . . . . ?
C6 C7 C8 C9 -179.5(13) . . . . ?
C7 C8 C9 C10 -178.7(14) . . . . ?
C8 C9 C10 C11 -178.4(14) . . . . ?
C9 C10 C11 C12 -179.2(14) . . . . ?
C10 C11 C12 C13 179.2(15) . . . . ?
C11 C12 C13 C14 -179.1(15) . . . . ?
Pb1 I2 Pb1 I2 -29.76(5) 3_477 . . 3_577 ?
Pb1 I2 Pb1 I2 150.24(5) 3_477 . . 7_755 ?
Pb1 I2 Pb1 I1 -120.63(6) 3_477 . . . ?
Pb1 I2 Pb1 I1 59.37(6) 3_477 . . 5_777 ?
